data_1550277
loop_
_publ_author_name
'Uma\~na, Christian A.'
'Pineda, Leslie W.'
'Cabezas, Jorge A.'

_publ_section_title
;
 Homopropargyl alcohol 5,5-diphenylpent-2-yne-1,5-diol
;
_journal_coeditor_code HB4268
_journal_issue 11
_journal_name_full IUCrData
_journal_page_first x181618
_journal_paper_doi 10.1107/S2414314618016188
_journal_volume 3
_journal_year 2018
_chemical_formula_moiety 'C17 H16 O2'
_chemical_formula_sum 'C17 H16 O2'
_chemical_formula_weight 252.30
_chemical_name_common 'C17 H16 O2'
_chemical_name_systematic
;
5,5-Diphenylpent-2-yne-1,5-diol
;
_space_group_crystal_system monoclinic
_space_group_IT_number 14
_space_group_name_Hall '-P 2ybc'
_space_group_name_H-M_alt 'P 1 21/c 1'
_symmetry_space_group_name_Hall '-P 2ybc'
_symmetry_space_group_name_H-M 'P 1 21/c 1'
_atom_sites_solution_hydrogens geom
_atom_sites_solution_primary direct
_atom_sites_solution_secondary difmap
_cell_angle_alpha 90
_cell_angle_beta 92.7910(10)
_cell_angle_gamma 90
_cell_formula_units_Z 4
_cell_length_a 7.9772(3)
_cell_length_b 22.8528(8)
_cell_length_c 7.3075(3)
_cell_measurement_reflns_used 117
_cell_measurement_temperature 100.(2)
_cell_measurement_theta_max 23.1122
_cell_measurement_theta_min 3.6343
_cell_volume 1330.59(9)
_computing_cell_refinement
;
APEX3 (Bruker, 2015)
;
_computing_data_collection
;
APEX3 (Bruker, 2015)
;
_computing_data_reduction
;
SAINT (Bruker, 2015)
;
_computing_molecular_graphics
;
Mercury (Macrae <i>et al.</i>,  2006)
;
_computing_publication_material
;
SHELXL2014 (Sheldrick, 2015b)
;
_computing_structure_refinement
;
SHELXL2014 (Sheldrick, 2015b)
;
_computing_structure_solution
;
SHELXT (Sheldrick, 2015a)
;
_diffrn_ambient_temperature 100.(2)
_diffrn_detector_area_resol_mean 10.4167
_diffrn_measured_fraction_theta_full 0.999
_diffrn_measured_fraction_theta_max 0.999
_diffrn_measurement_device_type 'Bruker D8 Venture'
_diffrn_measurement_method 'omega scans'
_diffrn_radiation_monochromator mirrors
_diffrn_radiation_type MoK\a
_diffrn_radiation_wavelength 0.71073
_diffrn_reflns_av_R_equivalents 0.0501
_diffrn_reflns_av_unetI/netI 0.0182
_diffrn_reflns_limit_h_max 10
_diffrn_reflns_limit_h_min -8
_diffrn_reflns_limit_k_max 29
_diffrn_reflns_limit_k_min -29
_diffrn_reflns_limit_l_max 9
_diffrn_reflns_limit_l_min -9
_diffrn_reflns_number 65030
_diffrn_reflns_theta_full 27.50
_diffrn_reflns_theta_max 27.50
_diffrn_reflns_theta_min 2.56
_diffrn_source 'Incoatec Microsource'
_exptl_absorpt_coefficient_mu 0.081
_exptl_absorpt_correction_T_max 0.7456
_exptl_absorpt_correction_T_min 0.7265
_exptl_absorpt_correction_type multi-scan
_exptl_absorpt_process_details
;
(SADABS; Bruker, 2015)
;
_exptl_crystal_colour colourless
_exptl_crystal_density_diffrn 1.259
_exptl_crystal_density_method 'not measured'
_exptl_crystal_description block
_exptl_crystal_F_000 536
_exptl_crystal_size_max 0.500
_exptl_crystal_size_mid 0.340
_exptl_crystal_size_min 0.250
_refine_diff_density_max 0.348
_refine_diff_density_min -0.247
_refine_ls_extinction_method none
_refine_ls_goodness_of_fit_ref 1.027
_refine_ls_hydrogen_treatment mixed
_refine_ls_matrix_type full
_refine_ls_number_parameters 176
_refine_ls_number_reflns 3060
_refine_ls_number_restraints 0
_refine_ls_restrained_S_all 1.027
_refine_ls_R_factor_all 0.0531
_refine_ls_R_factor_gt 0.0446
_refine_ls_shift/su_max 0.001
_refine_ls_shift/su_mean 0.000
_refine_ls_structure_factor_coef Fsqd
_refine_ls_weighting_details 'w=1/[\s^2^(Fo^2^)+(0.0530P)^2^+0.6384P] where P=(Fo^2^+2Fc^2^)/3'
_refine_ls_weighting_scheme calc
_refine_ls_wR_factor_gt 0.0997
_refine_ls_wR_factor_ref 0.1040
_reflns_number_gt 2668
_reflns_number_total 3060
_reflns_threshold_expression 'I > 2\s(I)'
_cod_data_source_file hb4268sup1.cif
_cod_data_source_block I
_cod_database_code 1550277

loop_
_space_group_symop_operation_xyz
'x, y, z'
'-x, y+1/2, -z+1/2'
'-x, -y, -z'
'x, -y-1/2, z-1/2'

loop_
_atom_site_type_symbol
_atom_site_label
_atom_site_fract_x
_atom_site_fract_y
_atom_site_fract_z
_atom_site_U_iso_or_equiv
_atom_site_adp_type
_atom_site_calc_flag
_atom_site_occupancy
O O1 0.27538(10) 0.54181(3) 0.43375(11) 0.01258(19) Uani d 1
H H1 0.345(2) 0.5263(5) 0.3615(17) 0.019 Uiso calc 1
O O2 0.46943(11) 0.51425(4) -0.26458(12) 0.0171(2) Uani d 1
H H2' 0.4133(13) 0.5299(7) -0.355(2) 0.026 Uiso calc 1
C C1 0.34385(14) 0.63310(5) 0.28443(15) 0.0115(2) Uani d 1
C C2 0.33084(15) 0.66221(5) 0.11643(17) 0.0159(2) Uani d 1
H H2 0.2316 0.6583 0.0402 0.019 Uiso calc 1
C C3 0.46201(17) 0.69690(6) 0.05955(18) 0.0206(3) Uani d 1
H H3 0.4515 0.7166 -0.0549 0.025 Uiso calc 1
C C4 0.60738(17) 0.70284(5) 0.16880(18) 0.0202(3) Uani d 1
H H4 0.6968 0.7264 0.1294 0.024 Uiso calc 1
C C5 0.62206(15) 0.67418(5) 0.33639(18) 0.0178(3) Uani d 1
H H5 0.722 0.678 0.4116 0.021 Uiso calc 1
C C6 0.49087(15) 0.63986(5) 0.39436(16) 0.0149(2) Uani d 1
H H6 0.5013 0.6208 0.5099 0.018 Uiso calc 1
C C7 0.20382(14) 0.59370(5) 0.35016(15) 0.0104(2) Uani d 1
C C8 0.10203(14) 0.62267(5) 0.49755(15) 0.0117(2) Uani d 1
C C9 -0.01385(15) 0.58905(5) 0.58940(17) 0.0159(2) Uani d 1
H H9 -0.0277 0.5488 0.5593 0.019 Uiso calc 1
C C10 -0.10905(16) 0.61360(6) 0.72402(17) 0.0196(3) Uani d 1
H H10 -0.1869 0.5902 0.7857 0.024 Uiso calc 1
C C11 -0.09031(16) 0.67244(6) 0.76825(17) 0.0201(3) Uani d 1
H H11 -0.1553 0.6893 0.8601 0.024 Uiso calc 1
C C12 0.02357(16) 0.70637(6) 0.67798(17) 0.0192(3) Uani d 1
H H12 0.0364 0.7466 0.7079 0.023 Uiso calc 1
C C13 0.11950(15) 0.68163(5) 0.54327(16) 0.0150(2) Uani d 1
H H13 0.1974 0.7052 0.4822 0.018 Uiso calc 1
C C14 0.08274(14) 0.57347(5) 0.19017(15) 0.0127(2) Uani d 1
H H14A -0.0068 0.5488 0.2391 0.015 Uiso calc 1
H H14B 0.0291 0.6081 0.1309 0.015 Uiso calc 1
C C15 0.17153(14) 0.54009(5) 0.05346(16) 0.0127(2) Uani d 1
C C16 0.25424(14) 0.51196(5) -0.04534(16) 0.0138(2) Uani d 1
C C17 0.36115(15) 0.47781(5) -0.16380(16) 0.0153(2) Uani d 1
H H17A 0.43 0.4502 -0.0875 0.018 Uiso calc 1
H H17B 0.2892 0.4545 -0.2507 0.018 Uiso calc 1

loop_
_atom_site_aniso_label
_atom_site_aniso_U_11
_atom_site_aniso_U_22
_atom_site_aniso_U_33
_atom_site_aniso_U_12
_atom_site_aniso_U_13
_atom_site_aniso_U_23
O1 0.0132(4) 0.0123(4) 0.0125(4) 0.0038(3) 0.0025(3) 0.0022(3)
O2 0.0142(4) 0.0248(5) 0.0124(4) 0.0041(3) 0.0021(3) 0.0033(3)
C1 0.0112(5) 0.0105(5) 0.0130(5) 0.0007(4) 0.0032(4) -0.0014(4)
C2 0.0163(6) 0.0165(5) 0.0149(6) -0.0008(4) 0.0010(4) 0.0016(4)
C3 0.0261(7) 0.0181(6) 0.0183(6) -0.0035(5) 0.0070(5) 0.0029(5)
C4 0.0191(6) 0.0173(6) 0.0252(7) -0.0058(5) 0.0109(5) -0.0044(5)
C5 0.0122(5) 0.0179(6) 0.0234(6) -0.0019(4) 0.0021(5) -0.0071(5)
C6 0.0147(5) 0.0148(5) 0.0152(6) 0.0004(4) 0.0006(4) -0.0018(4)
C7 0.0101(5) 0.0108(5) 0.0102(5) 0.0009(4) 0.0008(4) 0.0013(4)
C8 0.0107(5) 0.0150(5) 0.0095(5) 0.0031(4) -0.0004(4) 0.0004(4)
C9 0.0174(6) 0.0148(5) 0.0160(6) 0.0029(4) 0.0043(4) 0.0030(4)
C10 0.0201(6) 0.0240(6) 0.0154(6) 0.0057(5) 0.0067(5) 0.0054(5)
C11 0.0211(6) 0.0272(6) 0.0122(5) 0.0094(5) 0.0034(5) -0.0015(5)
C12 0.0212(6) 0.0183(6) 0.0180(6) 0.0042(5) -0.0004(5) -0.0057(5)
C13 0.0139(5) 0.0160(5) 0.0151(6) 0.0010(4) 0.0005(4) -0.0014(4)
C14 0.0103(5) 0.0156(5) 0.0122(5) -0.0006(4) 0.0009(4) -0.0013(4)
C15 0.0108(5) 0.0153(5) 0.0118(5) -0.0017(4) -0.0016(4) 0.0000(4)
C16 0.0116(5) 0.0170(5) 0.0126(5) -0.0015(4) -0.0015(4) -0.0002(4)
C17 0.0134(5) 0.0173(5) 0.0151(6) 0.0006(4) 0.0009(4) -0.0029(4)

loop_
_atom_type_symbol
_atom_type_description
_atom_type_scat_dispersion_real
_atom_type_scat_dispersion_imag
_atom_type_scat_source
C C 0.0033 0.0016 'International Tables Vol C Tables 4.2.6.8 and 6.1.1.4'
H H 0.0000 0.0000 'International Tables Vol C Tables 4.2.6.8 and 6.1.1.4'
O O 0.0106 0.0060 'International Tables Vol C Tables 4.2.6.8 and 6.1.1.4'

loop_
_geom_angle_atom_site_label_1
_geom_angle_atom_site_label_2
_geom_angle_atom_site_label_3
_geom_angle
C7 O1 H1 109.5
C17 O2 H2' 109.5
C2 C1 C6 118.51(11)
C2 C1 C7 122.17(10)
C6 C1 C7 119.32(10)
C3 C2 C1 120.61(12)
C3 C2 H2 119.7
C1 C2 H2 119.7
C4 C3 C2 120.34(12)
C4 C3 H3 119.8
C2 C3 H3 119.8
C3 C4 C5 119.69(11)
C3 C4 H4 120.2
C5 C4 H4 120.2
C4 C5 C6 120.15(12)
C4 C5 H5 119.9
C6 C5 H5 119.9
C5 C6 C1 120.69(11)
C5 C6 H6 119.7
C1 C6 H6 119.7
O1 C7 C1 109.72(9)
O1 C7 C8 105.71(8)
C1 C7 C8 112.75(9)
O1 C7 C14 107.11(9)
C1 C7 C14 112.10(9)
C8 C7 C14 109.10(9)
C13 C8 C9 118.48(11)
C13 C8 C7 122.46(10)
C9 C8 C7 119.06(10)
C10 C9 C8 120.97(11)
C10 C9 H9 119.5
C8 C9 H9 119.5
C11 C10 C9 119.94(12)
C11 C10 H10 120.0
C9 C10 H10 120.0
C12 C11 C10 119.77(11)
C12 C11 H11 120.1
C10 C11 H11 120.1
C11 C12 C13 120.25(11)
C11 C12 H12 119.9
C13 C12 H12 119.9
C8 C13 C12 120.59(11)
C8 C13 H13 119.7
C12 C13 H13 119.7
C15 C14 C7 111.41(9)
C15 C14 H14A 109.3
C7 C14 H14A 109.3
C15 C14 H14B 109.3
C7 C14 H14B 109.3
H14A C14 H14B 108.0
C16 C15 C14 174.11(12)
C15 C16 C17 178.17(13)
O2 C17 C16 112.13(10)
O2 C17 H17A 109.2
C16 C17 H17A 109.2
O2 C17 H17B 109.2
C16 C17 H17B 109.2
H17A C17 H17B 107.9

loop_
_geom_bond_atom_site_label_1
_geom_bond_atom_site_label_2
_geom_bond_distance
O1 C7 1.4391(13)
O1 H1 0.860(17)
O2 C17 1.4296(14)
O2 H2' 0.857(18)
C1 C2 1.3957(16)
C1 C6 1.3974(16)
C1 C7 1.5302(15)
C2 C3 1.3923(17)
C2 H2 0.95
C3 C4 1.3822(19)
C3 H3 0.95
C4 C5 1.3888(19)
C4 H4 0.95
C5 C6 1.3903(16)
C5 H5 0.95
C6 H6 0.95
C7 C8 1.5307(15)
C7 C14 1.5503(15)
C8 C13 1.3936(16)
C8 C9 1.3985(16)
C9 C10 1.3900(16)
C9 H9 0.95
C10 C11 1.3892(19)
C10 H10 0.95
C11 C12 1.3856(19)
C11 H11 0.95
C12 C13 1.3956(16)
C12 H12 0.95
C13 H13 0.95
C14 C15 1.4665(15)
C14 H14A 0.99
C14 H14B 0.99
C15 C16 1.1900(17)
C16 C17 1.4690(16)
C17 H17A 0.99
C17 H17B 0.99

loop_
_geom_hbond_atom_site_label_D
_geom_hbond_atom_site_label_H
_geom_hbond_atom_site_label_A
_geom_hbond_site_symmetry_A
_geom_hbond_distance_DH
_geom_hbond_distance_HA
_geom_hbond_distance_DA
_geom_hbond_angle_DHA
O1 H1 O2 3_665 0.86 1.91 2.7493(12) 164
O2 H2' O1 1_554 0.86 1.87 2.7056(12) 164
C5 H5 Cg2 1_655 0.95 2.80 3.7122(13) 160
C17 H17A Cg1 3_665 0.99 3.00 3.6172(13) 122

loop_
_geom_torsion_atom_site_label_1
_geom_torsion_atom_site_label_2
_geom_torsion_atom_site_label_3
_geom_torsion_atom_site_label_4
_geom_torsion
C6 C1 C2 C3 0.37(17)
C7 C1 C2 C3 -178.85(11)
C1 C2 C3 C4 0.18(19)
C2 C3 C4 C5 -0.24(19)
C3 C4 C5 C6 -0.26(18)
C4 C5 C6 C1 0.83(18)
C2 C1 C6 C5 -0.88(17)
C7 C1 C6 C5 178.37(10)
C2 C1 C7 O1 138.56(11)
C6 C1 C7 O1 -40.66(13)
C2 C1 C7 C8 -103.91(12)
C6 C1 C7 C8 76.87(13)
C2 C1 C7 C14 19.69(14)
C6 C1 C7 C14 -159.53(10)
O1 C7 C8 C13 129.49(11)
C1 C7 C8 C13 9.62(15)
C14 C7 C8 C13 -115.62(12)
O1 C7 C8 C9 -50.95(13)
C1 C7 C8 C9 -170.83(10)
C14 C7 C8 C9 63.93(13)
C13 C8 C9 C10 -0.35(18)
C7 C8 C9 C10 -179.92(11)
C8 C9 C10 C11 0.34(19)
C9 C10 C11 C12 -0.10(19)
C10 C11 C12 C13 -0.11(19)
C9 C8 C13 C12 0.13(17)
C7 C8 C13 C12 179.69(10)
C11 C12 C13 C8 0.09(18)
O1 C7 C14 C15 -60.24(11)
C1 C7 C14 C15 60.16(12)
C8 C7 C14 C15 -174.22(9)

_cod_database_fobs_code 1550277
